data_7704948
loop_
_publ_author_name
'Vaz, Raphael C. A.'
'Esteves, Isabela O.'
'Oliveira, Willian X. C.'
'Honorato, Jo\~ao'
'Martins, Felipe T.'
'Marques, Lippy F.'
'Dos Santos, Guilherme L.'
'Freire, Ricardo O.'
'Jesus, Larissa T.'
'Pedroso, Emerson F.'
'Nunes, Wallace C.'
'Julve, Miguel'
'Pereira, Cynthia L. M.'

_publ_section_title
;
 Mononuclear lanthanide(III)-oxamate complexes as new photoluminescent
 field-induced single-molecule magnets: solid-state photophysical and
 magnetic properties.
;
_journal_issue 45
_journal_name_full 'Dalton transactions (Cambridge, England : 2003)'
_journal_page_first 16106
_journal_page_last 16124
_journal_paper_doi 10.1039/d0dt02497j
_journal_volume 49
_journal_year 2020
_chemical_formula_moiety 'C34 H26 Dy F4 N4 O13 S, 2(H2 O), C16 H36 N'
_chemical_formula_sum 'C50 H66 Dy F4 N5 O15 S'
_chemical_formula_weight 1247.63
_space_group_crystal_system triclinic
_space_group_IT_number 2
_space_group_name_Hall '-P 1'
_space_group_name_H-M_alt 'P -1'
_atom_sites_solution_hydrogens mixed
_audit_creation_date 2020-04-30
_audit_creation_method
;
Olex2 1.3-beta
(compiled 2020.04.02 svn.r1fbe7b6f for OlexSys, GUI svn.r6076)
;
_audit_update_record
;
2020-05-07 deposited with the CCDC.	2020-07-27 downloaded from the CCDC.
;
_cell_angle_alpha 74.941(3)
_cell_angle_beta 89.817(3)
_cell_angle_gamma 61.784(4)
_cell_formula_units_Z 2
_cell_length_a 14.2143(5)
_cell_length_b 14.5314(6)
_cell_length_c 16.1788(5)
_cell_measurement_reflns_used 43700
_cell_measurement_temperature 296(2)
_cell_measurement_theta_max 25.682
_cell_measurement_theta_min 2.634
_cell_volume 2815.3(2)
_computing_cell_refinement 'DENZO/SCALEPACK (Otwinowski & Minor, 1997)'
_computing_data_collection 'COLLECT (Nonius, 1998)'
_computing_data_reduction 'DENZO/SCALEPACK (Otwinowski & Minor, 1997)'
_computing_molecular_graphics 'Olex2 1.3-beta (Dolomanov et al., 2009)'
_computing_publication_material 'Olex2 1.3-beta (Dolomanov et al., 2009)'
_computing_structure_refinement 'SHELXL 2014/7 (Sheldrick, 2015)'
_computing_structure_solution 'SHELXT 2014/5 (Sheldrick, 2014)'
_diffrn_ambient_temperature 296(2)
_diffrn_measured_fraction_theta_full 0.999
_diffrn_measured_fraction_theta_max 0.999
_diffrn_measurement_device_type 'Bruker APEX2 CCD'
_diffrn_radiation_type MoK\a
_diffrn_radiation_wavelength 0.71073
_diffrn_reflns_av_R_equivalents 0.0416
_diffrn_reflns_av_unetI/netI 0.0290
_diffrn_reflns_Laue_measured_fraction_full 0.999
_diffrn_reflns_Laue_measured_fraction_max 0.999
_diffrn_reflns_limit_h_max 17
_diffrn_reflns_limit_h_min -17
_diffrn_reflns_limit_k_max 17
_diffrn_reflns_limit_k_min -17
_diffrn_reflns_limit_l_max 19
_diffrn_reflns_limit_l_min -19
_diffrn_reflns_number 43987
_diffrn_reflns_point_group_measured_fraction_full 0.999
_diffrn_reflns_point_group_measured_fraction_max 0.999
_diffrn_reflns_theta_full 25.242
_diffrn_reflns_theta_max 25.750
_diffrn_reflns_theta_min 2.634
_exptl_absorpt_coefficient_mu 1.445
_exptl_absorpt_correction_T_max 0.865
_exptl_absorpt_correction_T_min 0.773
_exptl_absorpt_correction_type multi-scan
_exptl_absorpt_process_details 'Multi-scan (SADABS; Krause et al., 2015)'
_exptl_crystal_colour 'clear light colourless'
_exptl_crystal_colour_lustre clear
_exptl_crystal_colour_modifier light
_exptl_crystal_colour_primary colourless
_exptl_crystal_density_diffrn 1.472
_exptl_crystal_description plate
_exptl_crystal_F_000 1278
_exptl_crystal_size_max 0.61
_exptl_crystal_size_mid 0.37
_exptl_crystal_size_min 0.09
_refine_diff_density_max 2.941
_refine_diff_density_min -1.332
_refine_diff_density_rms 0.100
_refine_ls_extinction_method none
_refine_ls_goodness_of_fit_ref 1.190
_refine_ls_hydrogen_treatment constr
_refine_ls_matrix_type full
_refine_ls_number_parameters 636
_refine_ls_number_reflns 10769
_refine_ls_number_restraints 27
_refine_ls_restrained_S_all 1.203
_refine_ls_R_factor_all 0.0562
_refine_ls_R_factor_gt 0.0428
_refine_ls_shift/su_max 0.003
_refine_ls_shift/su_mean 0.000
_refine_ls_structure_factor_coef Fsqd
_refine_ls_weighting_details 'w=1/[\s^2^(Fo^2^)+(0.0436P)^2^+7.5024P] where P=(Fo^2^+2Fc^2^)/3'
_refine_ls_weighting_scheme calc
_refine_ls_wR_factor_gt 0.1033
_refine_ls_wR_factor_ref 0.1231
_reflns_Friedel_coverage 0.000
_reflns_number_gt 9351
_reflns_number_total 10769
_reflns_threshold_expression 'I > 2\s(I)'
_cod_data_source_file d0dt02497j2.cif
_cod_data_source_block 3_F
_cod_depositor_comments 'Adding full bibliography for 7704941--7704948.cif.'
_cod_database_code 7704948
_shelx_shelxl_version_number 2014/7
_shelx_space_group_comment
;
The symmetry employed for this shelxl refinement is uniquely defined
by the following loop, which should always be used as a source of
symmetry information in preference to the above space-group names.
They are only intended as comments.
;
_shelx_estimated_absorpt_t_max 0.881
_shelx_estimated_absorpt_t_min 0.473
_olex2_refinement_description
;
1. Fixed Uiso
 At 1.2 times of:
  All C(H) groups, All C(H,H) groups, All C(H,H,H,H) groups, All N(H) groups
 At 1.5 times of:
  All C(H,H,H) groups, All C(H,H,H,H,H,H) groups, All O(H,H) groups
2. Restrained distances
 C9T-C10T = C11T-C10T = C6-C4 = C12T-C11T = C2T-C1T = C2T'-C1T' = C2T'-C3T' =
 C4T-C3T = C4T'-C3T' = C3T-C2T = C15T-C14T = C2-C1 = C2-C5 = C3-C1 = C14T-C13T =
  C5T'-C6T' = C6T-C5T = C7T'-C6T' = C7T'-C8T' = C8T-C7T = C7T-C6T
 1.54 with sigma of 0.01
 S2S-C1S = S1-C1S = S2S-C2S = S1-C2S
 1.77 with sigma of 0.02
 S2S-O1S = S1-O1S
 1.5 with sigma of 0.02
3. Uiso/Uaniso restraints and constraints
Uanis(C9T) = Uanis(C9T') = Uanis(C1T') = Uanis(C1T) = Uanis(C5T) = Uanis(C5T')
= Uanis(C13T) = Uanis(C3)
Uanis(C2T) = Uanis(C2T') = Uanis(C14T) = Uanis(C1) = Uanis(C10T) = Uanis(C6T) =
Uanis(C6T')
Uanis(C4T) = Uanis(C4T') = Uanis(C12T) = Uanis(C6) = Uanis(C5) = Uanis(C16T) =
Uanis(C8T) = Uanis(C8T')
Uanis(C11T) = Uanis(C4) = Uanis(C2) = Uanis(C15T) = Uanis(C3T) = Uanis(C3T') =
Uanis(C7T) = Uanis(C7T')
4. Others
 Sof(C4T)=Sof(H4TA)=Sof(H4TB)=Sof(H4TC)=1-FVAR(1)
 Sof(C4T')=Sof(H4TD)=Sof(H4TE)=Sof(H4TF)=FVAR(1)
 Fixed Sof: S1(0.88) S2S(0.12) H1SA(0.8) H1SB(0.8) H1SC(0.8) H1SD(0.2)
 H1SE(0.2) H1SF(0.2) H2SA(0.8) H2SB(0.8) H2SC(0.8) H2SD(0.2) H2SE(0.2)
 H2SF(0.2) C1(0.5) H1A(0.5) H1B(0.5) C1T(0.5) H1TA(0.5) H1TB(0.5) C1T'(0.5)
 H1TC(0.5) H1TD(0.5) C2(0.5) H2A(0.5) H2B(0.5) C2T(0.5) H2TA(0.5) H2TB(0.5)
 C2T'(0.5) H2TC(0.5) H2TD(0.5) C3(0.5) H3A(0.5) H3B(0.5) C3T(0.5) H3TA(0.5)
 H3TB(0.5) C3T'(0.5) H3TC(0.5) H3TD(0.5) C4(0.5) H4A(0.5) H4B(0.5) C5(0.5)
 H5A(0.5) H5B(0.5) H5C(0.5) C5T(0.5) H5TA(0.5) H5TB(0.5) C5T'(0.5) H5TC(0.5)
 H5TD(0.5) C6(0.5) H6A(0.5) H6B(0.5) H6C(0.5) C6T(0.5) H6TA(0.5) H6TB(0.5)
 C6T'(0.5) H6TC(0.5) H6TD(0.5) C7T(0.5) H7TA(0.5) H7TB(0.5) C7T'(0.5) H7TC(0.5)
 H7TD(0.5) C8T(0.5) H8TA(0.5) H8TB(0.5) H8TC(0.5) C8T'(0.5) H8TD(0.5) H8TE(0.5)
 H8TF(0.5) C9T(0.5) H9TA(0.5) H9TB(0.5) C9T'(0.5) H9TC(0.5) H9TD(0.5) H10A(0.5)
 H10B(0.5) H10C(0.5) H10D(0.5) C11T(0.5) H11A(0.5) H11B(0.5) C12T(0.5)
 H12A(0.5) H12B(0.5) H12C(0.5) C13T(0.5) H13A(0.5) H13B(0.5) C14T(0.5)
 H14A(0.5) H14B(0.5) C15T(0.5) H15A(0.5) H15B(0.5) C16T(0.5) H16A(0.5)
 H16B(0.5) H16C(0.5)
5.a Free rotating group:
 O1X(H1XA,H1XB), O2W(H2WA,H2WB)
5.b Secondary CH2 refined with riding coordinates:
 C1(H1A,H1B), C1T(H1TA,H1TB), C1T'(H1TC,H1TD), C2(H2A,H2B), C2T(H2TA,H2TB),
 C2T'(H2TC,H2TD), C3(H3A,H3B), C3T(H3TA,H3TB), C3T'(H3TC,H3TD), C4(H4A,H4B),
 C5T(H5TA,H5TB), C5T'(H5TC,H5TD), C6T(H6TA,H6TB), C6T'(H6TC,H6TD), C7T(H7TA,
 H7TB), C7T'(H7TC,H7TD), C9T(H9TA,H9TB), C9T'(H9TC,H9TD), C10T(H10A,H10B),
 C10T(H10C,H10D), C11T(H11A,H11B), C13T(H13A,H13B), C14T(H14A,H14B), C15T(H15A,
 H15B)
5.c Aromatic/amide H refined with riding coordinates:
 N1A(H1AA), N1B(H1BA), N1C(H1C), N1D(H1D), C4C(H4C), C5C(H5CA), C7C(H7C),
 C8C(H8C), C8D(H8D), C7D(H7D), C5D(H5D), C4D(H4D), C4B(H4BA), C5B(H5BA),
 C7B(H7B), C8B(H8B), C8A(H8A), C4A(H4AA), C5A(H5AA), C7A(H7A)
5.d Fitted hexagon refined as free rotating group:
 C3C(C4C,C5C,C6C,C7C,C8C), C3D(C8D,C7D,C6D,C5D,C4D), C4B(C5B,C6B,C7B,C8B,C3B),
 C8A(C3A,C4A,C5A,C6A,C7A)
5.e Idealised Me refined as rotating group:
 C1S(H1SA,H1SB,H1SC), C1S(H1SD,H1SE,H1SF), C2S(H2SA,H2SB,H2SC), C2S(H2SD,H2SE,
 H2SF), C4T(H4TA,H4TB,H4TC), C4T'(H4TD,H4TE,H4TF), C5(H5A,H5B,H5C), C6(H6A,H6B,
 H6C), C8T(H8TA,H8TB,H8TC), C8T'(H8TD,H8TE,H8TF), C12T(H12A,H12B,H12C),
 C16T(H16A,H16B,H16C)
;
_olex2_submission_special_instructions 'No special instructions were received'

loop_
_space_group_symop_operation_xyz
'x, y, z'
'-x, -y, -z'

loop_
_atom_site_label
_atom_site_type_symbol
_atom_site_fract_x
_atom_site_fract_y
_atom_site_fract_z
_atom_site_U_iso_or_equiv
_atom_site_adp_type
_atom_site_occupancy
_atom_site_site_symmetry_order
_atom_site_calc_flag
_atom_site_refinement_flags_posn
_atom_site_refinement_flags_adp
_atom_site_refinement_flags_occupancy
_atom_site_disorder_assembly
_atom_site_disorder_group
Dy1 Dy 0.19910(2) 1.10286(2) 0.22727(2) 0.03639(8) Uani 1 1 d . . . . .
S1 S 0.07221(15) 1.40016(13) 0.19922(12) 0.0611(4) Uani 0.88 1 d D . P A 1
S2S S 0.1418(10) 1.3373(10) 0.2472(8) 0.067(3) Uani 0.12 1 d D . P A 2
F1A F 0.4794(6) 0.4924(4) 0.6429(4) 0.153(3) Uani 1 1 d . . . . .
F1B F 0.2075(6) 0.4911(4) 0.3820(4) 0.137(2) Uani 1 1 d . . . . .
F1C F 0.4941(4) 0.4753(4) 0.1273(5) 0.139(2) Uani 1 1 d . . . . .
F1D F 0.8028(5) 0.5031(5) 0.3543(4) 0.159(3) Uani 1 1 d . . . . .
O1A O 0.3012(3) 1.1468(3) 0.3094(2) 0.0485(8) Uani 1 1 d . . . . .
O1B O 0.0820(3) 1.1519(3) 0.3311(3) 0.0623(11) Uani 1 1 d . . . . .
O1C O 0.0563(3) 1.1496(3) 0.1214(2) 0.0449(8) Uani 1 1 d . . . . .
O1D O 0.2695(3) 1.1547(3) 0.0997(2) 0.0524(9) Uani 1 1 d . . . . .
O1S O 0.1029(3) 1.2938(3) 0.1826(2) 0.0550(9) Uani 1 1 d D . . . .
O2A O 0.4491(4) 1.0756(4) 0.4039(3) 0.0815(15) Uani 1 1 d . . . . .
O2B O 0.0169(7) 1.0948(5) 0.4446(5) 0.149(3) Uani 1 1 d . . . . .
O2C O -0.0229(3) 1.0807(4) 0.0568(3) 0.0707(13) Uani 1 1 d . . . . .
O2D O 0.3846(5) 1.0897(5) 0.0101(3) 0.116(3) Uani 1 1 d . . . . .
O3A O 0.2927(3) 0.9632(3) 0.3651(2) 0.0479(8) Uani 1 1 d . . . . .
O3B O 0.1190(3) 0.9824(3) 0.2801(2) 0.0555(9) Uani 1 1 d . . . . .
O3C O 0.2403(3) 0.9649(3) 0.1533(2) 0.0457(8) Uani 1 1 d . . . . .
O3D O 0.3946(3) 0.9822(3) 0.2287(2) 0.0529(9) Uani 1 1 d . . . . .
N1A N 0.4279(4) 0.8969(4) 0.4737(3) 0.0514(11) Uani 1 1 d . . . . .
H1AA H 0.4705 0.9131 0.4965 0.062 Uiso 1 1 calc R U . . .
N1B N 0.0788(4) 0.9043(4) 0.4040(3) 0.0608(12) Uani 1 1 d . . . . .
H1BA H 0.0494 0.9173 0.4492 0.073 Uiso 1 1 calc R U . . .
N1C N 0.1684(3) 0.8959(3) 0.0783(3) 0.0475(10) Uani 1 1 d . . . . .
H1C H 0.1115 0.9132 0.0455 0.057 Uiso 1 1 calc R U . . .
N1D N 0.5134(3) 0.9074(4) 0.1413(3) 0.0536(11) Uani 1 1 d . . . . .
H1D H 0.5292 0.9211 0.0898 0.064 Uiso 1 1 calc R U . . .
C1A C 0.3729(5) 1.0741(5) 0.3699(3) 0.0507(13) Uani 1 1 d . . . . .
C1B C 0.0581(6) 1.0872(5) 0.3789(4) 0.0726(19) Uani 1 1 d . . . . .
C1C C 0.0543(4) 1.0777(4) 0.0934(3) 0.0451(11) Uani 1 1 d . . . . .
C1D C 0.3536(5) 1.0864(5) 0.0803(4) 0.0616(15) Uani 1 1 d . . . . .
C1S C 0.1915(7) 1.4121(7) 0.1936(6) 0.098(3) Uani 1 1 d D . . . .
H1SA H 0.2493 1.3498 0.2346 0.147 Uiso 0.8 1 calc R U P A 1
H1SB H 0.1787 1.4774 0.2070 0.147 Uiso 0.8 1 calc R U P A 1
H1SC H 0.2108 1.4157 0.1364 0.147 Uiso 0.8 1 calc R U P A 1
H1SD H 0.2434 1.3725 0.1604 0.147 Uiso 0.2 1 calc R U P A 2
H1SE H 0.2260 1.4295 0.2335 0.147 Uiso 0.2 1 calc R U P A 2
H1SF H 0.1344 1.4784 0.1556 0.147 Uiso 0.2 1 calc R U P A 2
C2A C 0.3613(4) 0.9713(4) 0.4040(3) 0.0427(11) Uani 1 1 d . . . . .
C2B C 0.0877(4) 0.9846(5) 0.3501(4) 0.0520(13) Uani 1 1 d . . . . .
C2C C 0.1643(4) 0.9727(4) 0.1107(3) 0.0393(10) Uani 1 1 d . . . . .
C2D C 0.4247(4) 0.9854(4) 0.1574(3) 0.0450(11) Uani 1 1 d . . . . .
C2S C 0.0671(8) 1.3777(7) 0.3129(5) 0.098(3) Uani 1 1 d D . . . .
H2SA H 0.0121 1.3584 0.3281 0.148 Uiso 0.8 1 calc R U P A 1
H2SB H 0.0509 1.4432 0.3273 0.148 Uiso 0.8 1 calc R U P A 1
H2SC H 0.1356 1.3195 0.3441 0.148 Uiso 0.8 1 calc R U P A 1
H2SD H -0.0065 1.4114 0.2870 0.148 Uiso 0.2 1 calc R U P A 2
H2SE H 0.0789 1.4300 0.3305 0.148 Uiso 0.2 1 calc R U P A 2
H2SF H 0.0819 1.3171 0.3624 0.148 Uiso 0.2 1 calc R U P A 2
C3C C 0.2544(3) 0.7902(2) 0.0912(3) 0.0486(12) Uani 1 1 d G . . . .
C4C C 0.2376(3) 0.7227(3) 0.0532(3) 0.0706(18) Uani 1 1 d G . . . .
H4C H 0.1722 0.7491 0.0196 0.085 Uiso 1 1 calc R U . . .
C5C C 0.3187(4) 0.6157(3) 0.0655(4) 0.092(3) Uani 1 1 d G . . . .
H5CA H 0.3075 0.5705 0.0400 0.110 Uiso 1 1 calc R U . . .
C6C C 0.4165(3) 0.5762(3) 0.1157(4) 0.089(2) Uani 1 1 d G . . . .
C7C C 0.4332(3) 0.6437(3) 0.1537(3) 0.079(2) Uani 1 1 d G . . . .
H7C H 0.4986 0.6172 0.1873 0.095 Uiso 1 1 calc R U . . .
C8C C 0.3522(3) 0.7507(3) 0.1415(3) 0.0640(16) Uani 1 1 d G . . . .
H8C H 0.3634 0.7959 0.1669 0.077 Uiso 1 1 calc R U . . .
C3D C 0.5845(3) 0.8054(3) 0.1982(2) 0.0525(13) Uani 1 1 d G . . . .
C8D C 0.5627(3) 0.7651(3) 0.2793(2) 0.0666(16) Uani 1 1 d G . . . .
H8D H 0.4987 0.8072 0.2983 0.080 Uiso 1 1 calc R U . . .
C7D C 0.6365(4) 0.6618(4) 0.3321(2) 0.084(2) Uani 1 1 d G . . . .
H7D H 0.6219 0.6349 0.3864 0.101 Uiso 1 1 calc R U . . .
C6D C 0.7320(4) 0.5989(3) 0.3038(3) 0.098(3) Uani 1 1 d G . . . .
C5D C 0.7538(3) 0.6392(3) 0.2226(3) 0.096(3) Uani 1 1 d G . . . .
H5D H 0.8178 0.5970 0.2036 0.115 Uiso 1 1 calc R U . . .
C4D C 0.6800(3) 0.7424(3) 0.1698(2) 0.0717(18) Uani 1 1 d G . . . .
H4D H 0.6946 0.7693 0.1155 0.086 Uiso 1 1 calc R U . . .
C4B C 0.0816(4) 0.7333(4) 0.4529(3) 0.083(2) Uani 1 1 d G . . . .
H4BA H 0.0388 0.7590 0.4941 0.099 Uiso 1 1 calc R U . . .
C5B C 0.1148(5) 0.6281(4) 0.4490(3) 0.098(3) Uani 1 1 d G . . . .
H5BA H 0.0942 0.5834 0.4875 0.117 Uiso 1 1 calc R U . . .
C6B C 0.1787(5) 0.5897(3) 0.3875(4) 0.092(2) Uani 1 1 d G . . . .
C7B C 0.2095(4) 0.6566(4) 0.3298(3) 0.088(2) Uani 1 1 d G . . . .
H7B H 0.2523 0.6309 0.2887 0.106 Uiso 1 1 calc R U . . .
C8B C 0.1763(4) 0.7618(3) 0.3337(3) 0.0735(18) Uani 1 1 d G . . . .
H8B H 0.1969 0.8065 0.2952 0.088 Uiso 1 1 calc R U . . .
C3B C 0.1123(4) 0.8002(3) 0.3953(3) 0.0595(14) Uani 1 1 d G . . . .
C8A C 0.3816(4) 0.7525(4) 0.4818(3) 0.099(3) Uani 1 1 d G . . . .
H8A H 0.3349 0.7929 0.4301 0.119 Uiso 1 1 calc R U . . .
C3A C 0.4375(4) 0.7946(3) 0.5152(3) 0.0557(13) Uani 1 1 d G . . . .
C4A C 0.5074(4) 0.7342(3) 0.5924(3) 0.0746(19) Uani 1 1 d G . . . .
H4AA H 0.5448 0.7623 0.6148 0.089 Uiso 1 1 calc R U . . .
C5A C 0.5213(4) 0.6317(4) 0.6362(3) 0.096(3) Uani 1 1 d G . . . .
H5AA H 0.5681 0.5913 0.6879 0.115 Uiso 1 1 calc R U . . .
C6A C 0.4654(5) 0.5896(3) 0.6028(4) 0.095(3) Uani 1 1 d G . . . .
C7A C 0.3955(5) 0.6500(4) 0.5256(4) 0.121(4) Uani 1 1 d G . . . .
H7A H 0.3581 0.6219 0.5032 0.145 Uiso 1 1 calc R U . . .
O1X O -0.0786(7) 1.4012(8) 0.0142(5) 0.132(2) Uani 1 1 d G . . . .
H1XA H -0.0922 1.4598 0.0257 0.198 Uiso 1 1 d G U . . .
H1XB H -0.0830 1.3608 0.0608 0.198 Uiso 1 1 d G U . . .
O2W O 0.1337(5) 1.3747(6) -0.0260(4) 0.1063(19) Uani 1 1 d G . . . .
H2WA H 0.0733 1.3821 -0.0119 0.159 Uiso 1 1 d G U . . .
H2WB H 0.1801 1.3138 0.0084 0.159 Uiso 1 1 d G U . . .
N1T N -0.2681(6) 1.0552(6) 0.2296(5) 0.094(2) Uani 1 1 d . . . . .
C1 C -0.235(2) 1.2221(18) 0.2108(15) 0.134(3) Uani 0.5 1 d D . P B 2
H1A H -0.2991 1.2692 0.1681 0.160 Uiso 0.5 1 calc R U P B 2
H1B H -0.1735 1.1956 0.1801 0.160 Uiso 0.5 1 calc R U P B 2
C1T C -0.221(2) 0.980(2) 0.3357(18) 0.123(3) Uani 0.5 1 d D . P C 1
H1TA H -0.1448 0.9277 0.3439 0.148 Uiso 0.5 1 calc R U P C 1
H1TB H -0.2337 1.0266 0.3728 0.148 Uiso 0.5 1 calc R U P C 1
C1T' C -0.271(2) 1.0061(16) 0.3097(18) 0.123(3) Uani 0.5 1 d D . P C -1
H1TC H -0.3443 1.0516 0.3193 0.148 Uiso 0.5 1 calc R U P C -1
H1TD H -0.2258 1.0190 0.3444 0.148 Uiso 0.5 1 calc R U P C -1
C2 C -0.222(2) 1.289(2) 0.2652(14) 0.133(3) Uani 0.5 1 d D . P B 2
H2A H -0.2854 1.3255 0.2918 0.160 Uiso 0.5 1 calc R U P B 2
H2B H -0.1579 1.2470 0.3079 0.160 Uiso 0.5 1 calc R U P B 2
C2T C -0.2893(18) 0.9241(19) 0.3518(17) 0.134(3) Uani 0.5 1 d D . P C 1
H2TA H -0.2811 0.8804 0.3133 0.160 Uiso 0.5 1 calc R U P C 1
H2TB H -0.3649 0.9741 0.3511 0.160 Uiso 0.5 1 calc R U P C 1
C2T' C -0.248(2) 0.8915(16) 0.3570(16) 0.134(3) Uani 0.5 1 d D . P C -1
H2TC H -0.1728 0.8457 0.3515 0.160 Uiso 0.5 1 calc R U P C -1
H2TD H -0.2895 0.8761 0.3210 0.160 Uiso 0.5 1 calc R U P C -1
C3 C -0.245(2) 1.1262(17) 0.2654(15) 0.123(3) Uani 0.5 1 d D . P B 2
H3A H -0.1776 1.0789 0.3043 0.148 Uiso 0.5 1 calc R U P B 2
H3B H -0.3004 1.1549 0.3010 0.148 Uiso 0.5 1 calc R U P B 2
C3T C -0.228(2) 0.8548(19) 0.4443(16) 0.133(3) Uani 0.5 1 d D . P C 1
H3TA H -0.1511 0.8266 0.4439 0.160 Uiso 0.5 1 calc R U P C 1
H3TB H -0.2510 0.8999 0.4832 0.160 Uiso 0.5 1 calc R U P C 1
C3T' C -0.259(2) 0.841(2) 0.4499(16) 0.133(3) Uani 0.5 1 d D . P C -1
H3TC H -0.3313 0.8530 0.4568 0.160 Uiso 0.5 1 calc R U P C -1
H3TD H -0.2334 0.8634 0.4926 0.160 Uiso 0.5 1 calc R U P C -1
C4 C -0.549(2) 1.275(3) 0.0951(16) 0.133(3) Uani 0.5 1 d D . P C 2
H4A H -0.5678 1.3205 0.1336 0.160 Uiso 0.5 1 calc R U P C 2
H4B H -0.5857 1.2323 0.1110 0.160 Uiso 0.5 1 calc R U P C 2
C4T C -0.252(2) 0.7590(17) 0.4758(16) 0.155(4) Uani 0.71(2) 1 d D . P C 1
H4TA H -0.3152 0.7816 0.5044 0.232 Uiso 0.71(2) 1 calc R U P C 1
H4TB H -0.1918 0.6980 0.5153 0.232 Uiso 0.71(2) 1 calc R U P C 1
H4TC H -0.2647 0.7380 0.4271 0.232 Uiso 0.71(2) 1 calc R U P C 1
C4T' C -0.180(4) 0.725(3) 0.447(4) 0.155(4) Uani 0.29(2) 1 d D . P C -1
H4TD H -0.1701 0.7261 0.3879 0.232 Uiso 0.29(2) 1 calc R U P C -1
H4TE H -0.2080 0.6773 0.4709 0.232 Uiso 0.29(2) 1 calc R U P C -1
H4TF H -0.1116 0.6998 0.4797 0.232 Uiso 0.29(2) 1 calc R U P C -1
C5 C -0.211(3) 1.365(2) 0.1850(16) 0.155(4) Uani 0.5 1 d D . P B 2
H5A H -0.1802 1.3258 0.1437 0.232 Uiso 0.5 1 calc R U P B 2
H5B H -0.1654 1.3910 0.2013 0.232 Uiso 0.5 1 calc R U P B 2
H5C H -0.2811 1.4260 0.1596 0.232 Uiso 0.5 1 calc R U P B 2
C5T C -0.2390(17) 0.9732(19) 0.1694(17) 0.123(3) Uani 0.5 1 d D . P C 1
H5TA H -0.2722 0.9275 0.1865 0.148 Uiso 0.5 1 calc R U P C 1
H5TB H -0.2656 1.0151 0.1091 0.148 Uiso 0.5 1 calc R U P C 1
C5T' C -0.204(2) 0.9981(16) 0.1861(17) 0.123(3) Uani 0.5 1 d D . P C 2
H5TC H -0.1559 1.0282 0.1734 0.148 Uiso 0.5 1 calc R U P C 2
H5TD H -0.2489 1.0216 0.1315 0.148 Uiso 0.5 1 calc R U P C 2
C6 C -0.607(4) 1.354(3) 0.006(2) 0.155(4) Uani 0.5 1 d D . P C 2
H6A H -0.5750 1.3992 -0.0137 0.232 Uiso 0.5 1 calc R U P C 2
H6B H -0.6820 1.3994 0.0099 0.232 Uiso 0.5 1 calc R U P C 2
H6C H -0.6019 1.3136 -0.0336 0.232 Uiso 0.5 1 calc R U P C 2
C6T C -0.1157(17) 0.9025(18) 0.1824(18) 0.134(3) Uani 0.5 1 d D . P C 1
H6TA H -0.0862 0.8642 0.2428 0.160 Uiso 0.5 1 calc R U P C 1
H6TB H -0.0808 0.9447 0.1577 0.160 Uiso 0.5 1 calc R U P C 1
C6T' C -0.131(2) 0.8773(16) 0.1997(17) 0.134(3) Uani 0.5 1 d D . P C 2
H6TC H -0.1767 0.8435 0.2103 0.160 Uiso 0.5 1 calc R U P C 2
H6TD H -0.0830 0.8501 0.2530 0.160 Uiso 0.5 1 calc R U P C 2
C7T C -0.1088(19) 0.8242(19) 0.1303(17) 0.133(3) Uani 0.5 1 d D . P C 1
H7TA H -0.1553 0.7936 0.1503 0.160 Uiso 0.5 1 calc R U P C 1
H7TB H -0.1333 0.8644 0.0695 0.160 Uiso 0.5 1 calc R U P C 1
C7T' C -0.062(2) 0.8323(17) 0.1329(16) 0.133(3) Uani 0.5 1 d D . P C 2
H7TC H -0.0061 0.8536 0.1253 0.160 Uiso 0.5 1 calc R U P C 2
H7TD H -0.1045 0.8558 0.0775 0.160 Uiso 0.5 1 calc R U P C 2
C8T C 0.008(2) 0.732(2) 0.142(2) 0.155(4) Uani 0.5 1 d D . P C 1
H8TA H 0.0542 0.7467 0.1725 0.232 Uiso 0.5 1 calc R U P C 1
H8TB H 0.0293 0.7274 0.0861 0.232 Uiso 0.5 1 calc R U P C 1
H8TC H 0.0123 0.6640 0.1741 0.232 Uiso 0.5 1 calc R U P C 1
C8T' C -0.013(3) 0.7097(18) 0.175(2) 0.155(4) Uani 0.5 1 d D . P C 2
H8TD H -0.0113 0.6746 0.1323 0.232 Uiso 0.5 1 calc R U P C 2
H8TE H -0.0571 0.6970 0.2175 0.232 Uiso 0.5 1 calc R U P C 2
H8TF H 0.0584 0.6805 0.2035 0.232 Uiso 0.5 1 calc R U P C 2
C9T C -0.397(2) 1.130(2) 0.2173(10) 0.123(3) Uani 0.5 1 d D . P C 1
H9TA H -0.4300 1.0842 0.2339 0.148 Uiso 0.5 1 calc R U P C 1
H9TB H -0.4164 1.1780 0.2536 0.148 Uiso 0.5 1 calc R U P C 1
C9T' C -0.378(2) 1.119(2) 0.1878(16) 0.123(3) Uani 0.5 1 d . . P C 2
H9TC H -0.3941 1.0627 0.1824 0.148 Uiso 0.5 1 calc R U P C 2
H9TD H -0.4163 1.1442 0.2341 0.148 Uiso 0.5 1 calc R U P C 2
C10T C -0.4363(9) 1.1978(9) 0.1214(8) 0.134(3) Uani 1 1 d D . . . .
H10A H -0.4243 1.1520 0.0839 0.160 Uiso 0.5 1 calc R U P C 1
H10B H -0.4028 1.2429 0.1023 0.160 Uiso 0.5 1 calc R U P C 1
H10C H -0.4170 1.1644 0.0748 0.160 Uiso 0.5 1 calc R U P C 2
H10D H -0.4035 1.2441 0.1139 0.160 Uiso 0.5 1 calc R U P C 2
C11T C -0.5576(13) 1.267(2) 0.1264(15) 0.133(3) Uani 0.5 1 d D . P C 1
H11A H -0.5895 1.2215 0.1500 0.160 Uiso 0.5 1 calc R U P C 1
H11B H -0.5697 1.3167 0.1604 0.160 Uiso 0.5 1 calc R U P C 1
C12T C -0.600(4) 1.328(3) 0.0303(18) 0.155(4) Uani 0.5 1 d D . P C 1
H12A H -0.5911 1.3917 0.0148 0.232 Uiso 0.5 1 calc R U P C 1
H12B H -0.6754 1.3504 0.0199 0.232 Uiso 0.5 1 calc R U P C 1
H12C H -0.5610 1.2811 -0.0040 0.232 Uiso 0.5 1 calc R U P C 1
C13T C -0.2121(19) 1.1259(18) 0.2071(16) 0.123(3) Uani 0.5 1 d D . P C 1
H13A H -0.2301 1.1640 0.1457 0.148 Uiso 0.5 1 calc R U P C 1
H13B H -0.1346 1.0784 0.2194 0.148 Uiso 0.5 1 calc R U P C 1
C14T C -0.245(2) 1.2108(19) 0.2581(17) 0.134(3) Uani 0.5 1 d D . P C 1
H14A H -0.2150 1.1759 0.3188 0.160 Uiso 0.5 1 calc R U P C 1
H14B H -0.3228 1.2541 0.2531 0.160 Uiso 0.5 1 calc R U P C 1
C15T C -0.194(2) 1.282(2) 0.2118(19) 0.133(3) Uani 0.5 1 d D . P C 1
H15A H -0.1172 1.2350 0.2163 0.160 Uiso 0.5 1 calc R U P C 1
H15B H -0.2236 1.3119 0.1509 0.160 Uiso 0.5 1 calc R U P C 1
C16T C -0.214(3) 1.368(2) 0.246(2) 0.155(4) Uani 0.5 1 d . . P C 1
H16A H -0.1649 1.3950 0.2273 0.232 Uiso 0.5 1 calc R U P C 1
H16B H -0.2025 1.3417 0.3082 0.232 Uiso 0.5 1 calc R U P C 1
H16C H -0.2866 1.4257 0.2266 0.232 Uiso 0.5 1 calc R U P C 1

loop_
_atom_site_aniso_label
_atom_site_aniso_U_11
_atom_site_aniso_U_22
_atom_site_aniso_U_33
_atom_site_aniso_U_23
_atom_site_aniso_U_13
_atom_site_aniso_U_12
Dy1 0.04186(13) 0.04158(14) 0.02944(12) -0.01193(9) 0.00219(8) -0.02249(10)
S1 0.0630(10) 0.0384(8) 0.0677(10) -0.0172(8) -0.0074(9) -0.0128(8)
S2S 0.057(7) 0.056(7) 0.068(8) -0.023(6) -0.012(6) -0.009(6)
F1A 0.215(7) 0.077(3) 0.147(5) 0.042(3) -0.060(5) -0.094(4)
F1B 0.213(7) 0.086(3) 0.145(5) -0.044(3) 0.025(5) -0.093(4)
F1C 0.103(4) 0.056(3) 0.211(6) -0.055(3) -0.045(4) 0.007(2)
F1D 0.144(5) 0.102(4) 0.101(4) 0.017(3) -0.005(4) 0.018(4)
O1A 0.063(2) 0.0449(19) 0.0381(18) -0.0058(15) -0.0089(16) -0.0301(17)
O1B 0.076(3) 0.047(2) 0.063(2) -0.0181(19) 0.035(2) -0.028(2)
O1C 0.0439(18) 0.0416(18) 0.0459(19) -0.0194(15) -0.0035(14) -0.0151(15)
O1D 0.051(2) 0.043(2) 0.050(2) -0.0061(16) 0.0161(16) -0.0166(17)
O1S 0.077(3) 0.0397(19) 0.045(2) -0.0155(16) 0.0040(18) -0.0242(18)
O2A 0.103(4) 0.087(3) 0.067(3) 0.007(2) -0.036(3) -0.071(3)
O2B 0.254(9) 0.099(4) 0.137(5) -0.068(4) 0.157(6) -0.105(5)
O2C 0.045(2) 0.075(3) 0.089(3) -0.047(3) -0.017(2) -0.015(2)
O2D 0.102(4) 0.084(4) 0.072(3) 0.013(3) 0.055(3) 0.007(3)
O3A 0.057(2) 0.054(2) 0.0381(18) -0.0056(16) -0.0047(15) -0.0354(18)
O3B 0.074(3) 0.071(3) 0.042(2) -0.0166(18) 0.0107(18) -0.051(2)
O3C 0.0371(17) 0.051(2) 0.051(2) -0.0250(16) -0.0020(14) -0.0181(15)
O3D 0.0419(19) 0.068(2) 0.043(2) -0.0194(18) 0.0020(15) -0.0202(17)
N1A 0.061(3) 0.052(3) 0.043(2) 0.000(2) -0.015(2) -0.036(2)
N1B 0.072(3) 0.062(3) 0.062(3) -0.019(2) 0.030(2) -0.043(3)
N1C 0.040(2) 0.046(2) 0.055(3) -0.026(2) -0.0085(18) -0.0142(18)
N1D 0.048(2) 0.053(3) 0.051(3) -0.010(2) 0.019(2) -0.019(2)
C1A 0.067(3) 0.059(3) 0.036(3) -0.009(2) -0.005(2) -0.041(3)
C1B 0.085(5) 0.060(4) 0.070(4) -0.021(3) 0.048(4) -0.033(3)
C1C 0.044(3) 0.052(3) 0.041(3) -0.022(2) 0.001(2) -0.020(2)
C1D 0.063(4) 0.057(3) 0.057(3) -0.008(3) 0.027(3) -0.027(3)
C1S 0.114(7) 0.091(6) 0.114(7) -0.033(5) 0.019(5) -0.068(5)
C2A 0.052(3) 0.049(3) 0.032(2) -0.011(2) 0.000(2) -0.029(2)
C2B 0.048(3) 0.059(3) 0.051(3) -0.011(3) 0.011(2) -0.031(3)
C2C 0.040(2) 0.044(3) 0.035(2) -0.017(2) 0.0010(19) -0.018(2)
C2D 0.039(2) 0.051(3) 0.050(3) -0.016(2) 0.009(2) -0.026(2)
C2S 0.127(7) 0.095(6) 0.096(6) -0.062(5) 0.038(5) -0.056(5)
C3C 0.047(3) 0.045(3) 0.054(3) -0.021(2) 0.000(2) -0.019(2)
C4C 0.062(4) 0.051(3) 0.092(5) -0.033(3) -0.014(3) -0.016(3)
C5C 0.083(5) 0.053(4) 0.135(7) -0.045(4) -0.015(5) -0.019(4)
C6C 0.081(5) 0.046(4) 0.118(7) -0.027(4) -0.010(4) -0.013(3)
C7C 0.057(4) 0.061(4) 0.100(5) -0.025(4) -0.016(4) -0.013(3)
C8C 0.053(3) 0.053(3) 0.078(4) -0.026(3) -0.010(3) -0.016(3)
C3D 0.047(3) 0.052(3) 0.055(3) -0.015(3) 0.004(2) -0.022(2)
C8D 0.069(4) 0.064(4) 0.057(4) -0.014(3) 0.012(3) -0.027(3)
C7D 0.094(5) 0.073(5) 0.059(4) -0.004(3) 0.005(4) -0.029(4)
C6D 0.097(6) 0.072(5) 0.072(5) -0.001(4) -0.009(4) -0.010(4)
C5D 0.072(5) 0.065(5) 0.097(6) -0.013(4) 0.010(4) 0.002(4)
C4D 0.061(4) 0.063(4) 0.067(4) -0.013(3) 0.012(3) -0.013(3)
C4B 0.120(6) 0.083(5) 0.071(4) -0.021(4) 0.028(4) -0.070(5)
C5B 0.149(8) 0.086(6) 0.083(5) -0.009(4) 0.017(5) -0.084(6)
C6B 0.127(7) 0.073(5) 0.091(6) -0.020(4) 0.001(5) -0.062(5)
C7B 0.120(7) 0.075(5) 0.087(5) -0.033(4) 0.026(5) -0.056(5)
C8B 0.091(5) 0.068(4) 0.071(4) -0.025(3) 0.025(4) -0.044(4)
C3B 0.070(4) 0.065(4) 0.053(3) -0.010(3) 0.007(3) -0.044(3)
C8A 0.127(7) 0.072(5) 0.097(6) 0.016(4) -0.050(5) -0.067(5)
C3A 0.064(3) 0.054(3) 0.047(3) -0.004(2) -0.008(2) -0.032(3)
C4A 0.085(5) 0.063(4) 0.068(4) 0.004(3) -0.021(3) -0.041(4)
C5A 0.110(6) 0.067(5) 0.086(5) 0.016(4) -0.029(5) -0.043(5)
C6A 0.107(6) 0.065(5) 0.103(6) 0.011(4) -0.023(5) -0.052(5)
C7A 0.152(9) 0.084(6) 0.123(7) 0.024(5) -0.059(7) -0.082(6)
O1X 0.117(5) 0.148(7) 0.103(5) -0.019(5) -0.012(4) -0.053(6)
O2W 0.093(4) 0.101(5) 0.091(4) -0.008(3) 0.005(3) -0.031(3)
N1T 0.083(4) 0.088(5) 0.122(6) -0.046(4) 0.037(4) -0.042(4)
C1 0.126(6) 0.109(5) 0.166(8) -0.048(6) 0.042(6) -0.053(4)
C1T 0.133(7) 0.114(6) 0.127(8) -0.046(5) 0.036(6) -0.058(5)
C1T' 0.133(7) 0.114(6) 0.127(8) -0.046(5) 0.036(6) -0.058(5)
C2 0.146(8) 0.141(6) 0.154(8) -0.062(6) 0.064(6) -0.093(6)
C2T 0.126(6) 0.109(5) 0.166(8) -0.048(6) 0.042(6) -0.053(4)
C2T' 0.126(6) 0.109(5) 0.166(8) -0.048(6) 0.042(6) -0.053(4)
C3 0.133(7) 0.114(6) 0.127(8) -0.046(5) 0.036(6) -0.058(5)
C3T 0.146(8) 0.141(6) 0.154(8) -0.062(6) 0.064(6) -0.093(6)
C3T' 0.146(8) 0.141(6) 0.154(8) -0.062(6) 0.064(6) -0.093(6)
C4 0.146(8) 0.141(6) 0.154(8) -0.062(6) 0.064(6) -0.093(6)
C4T 0.188(9) 0.128(8) 0.149(10) -0.041(7) 0.024(8) -0.078(7)
C4T' 0.188(9) 0.128(8) 0.149(10) -0.041(7) 0.024(8) -0.078(7)
C5 0.188(9) 0.128(8) 0.149(10) -0.041(7) 0.024(8) -0.078(7)
C5T 0.133(7) 0.114(6) 0.127(8) -0.046(5) 0.036(6) -0.058(5)
C5T' 0.133(7) 0.114(6) 0.127(8) -0.046(5) 0.036(6) -0.058(5)
C6 0.188(9) 0.128(8) 0.149(10) -0.041(7) 0.024(8) -0.078(7)
C6T 0.126(6) 0.109(5) 0.166(8) -0.048(6) 0.042(6) -0.053(4)
C6T' 0.126(6) 0.109(5) 0.166(8) -0.048(6) 0.042(6) -0.053(4)
C7T 0.146(8) 0.141(6) 0.154(8) -0.062(6) 0.064(6) -0.093(6)
C7T' 0.146(8) 0.141(6) 0.154(8) -0.062(6) 0.064(6) -0.093(6)
C8T 0.188(9) 0.128(8) 0.149(10) -0.041(7) 0.024(8) -0.078(7)
C8T' 0.188(9) 0.128(8) 0.149(10) -0.041(7) 0.024(8) -0.078(7)
C9T 0.133(7) 0.114(6) 0.127(8) -0.046(5) 0.036(6) -0.058(5)
C9T' 0.133(7) 0.114(6) 0.127(8) -0.046(5) 0.036(6) -0.058(5)
C10T 0.126(6) 0.109(5) 0.166(8) -0.048(6) 0.042(6) -0.053(4)
C11T 0.146(8) 0.141(6) 0.154(8) -0.062(6) 0.064(6) -0.093(6)
C12T 0.188(9) 0.128(8) 0.149(10) -0.041(7) 0.024(8) -0.078(7)
C13T 0.133(7) 0.114(6) 0.127(8) -0.046(5) 0.036(6) -0.058(5)
C14T 0.126(6) 0.109(5) 0.166(8) -0.048(6) 0.042(6) -0.053(4)
C15T 0.146(8) 0.141(6) 0.154(8) -0.062(6) 0.064(6) -0.093(6)
C16T 0.188(9) 0.128(8) 0.149(10) -0.041(7) 0.024(8) -0.078(7)

loop_
_atom_type_symbol
_atom_type_description
_atom_type_scat_dispersion_real
_atom_type_scat_dispersion_imag
_atom_type_scat_source
C C 0.0033 0.0016 'International Tables Vol C Tables 4.2.6.8 and 6.1.1.4'
H H 0.0000 0.0000 'International Tables Vol C Tables 4.2.6.8 and 6.1.1.4'
Dy Dy -0.1892 4.4098 'International Tables Vol C Tables 4.2.6.8 and 6.1.1.4'
F F 0.0171 0.0103 'International Tables Vol C Tables 4.2.6.8 and 6.1.1.4'
N N 0.0061 0.0033 'International Tables Vol C Tables 4.2.6.8 and 6.1.1.4'
O O 0.0106 0.0060 'International Tables Vol C Tables 4.2.6.8 and 6.1.1.4'
S S 0.1246 0.1234 'International Tables Vol C Tables 4.2.6.8 and 6.1.1.4'

loop_
_geom_angle_atom_site_label_1
_geom_angle_atom_site_label_2
_geom_angle_atom_site_label_3
_geom_angle
_geom_angle_site_symmetry_1
_geom_angle_site_symmetry_3
_geom_angle_publ_flag
O1A Dy1 S2S 51.4(2) . . ?
O1A Dy1 O1C 152.88(12) . . ?
O1A Dy1 O1D 90.78(13) . . ?
O1A Dy1 O3A 66.66(11) . . ?
O1A Dy1 O3B 128.17(12) . . ?
O1A Dy1 O3C 135.50(12) . . ?
O1A Dy1 O3D 70.21(13) . . ?
O1B Dy1 S2S 67.5(2) . . ?
O1B Dy1 O1A 81.98(15) . . ?
O1B Dy1 O1C 92.61(14) . . ?
O1B Dy1 O1D 149.90(13) . . ?
O1B Dy1 O3A 73.37(14) . . ?
O1B Dy1 O3B 65.22(13) . . ?
O1B Dy1 O3C 130.34(13) . . ?
O1B Dy1 O3D 136.63(14) . . ?
O1C Dy1 S2S 101.9(2) . . ?
O1C Dy1 O1D 80.64(13) . . ?
O1C Dy1 O3A 137.12(12) . . ?
O1C Dy1 O3B 71.21(12) . . ?
O1C Dy1 O3C 66.56(11) . . ?
O1C Dy1 O3D 126.76(11) . . ?
O1D Dy1 S2S 85.1(2) . . ?
O1D Dy1 O3A 130.06(12) . . ?
O1D Dy1 O3B 136.83(13) . . ?
O1D Dy1 O3C 73.66(13) . . ?
O1D Dy1 O3D 65.13(12) . . ?
O1S Dy1 S2S 27.6(2) . . ?
O1S Dy1 O1A 78.07(13) . . ?
O1S Dy1 O1B 74.61(14) . . ?
O1S Dy1 O1C 74.88(12) . . ?
O1S Dy1 O1D 75.32(13) . . ?
O1S Dy1 O3A 134.82(12) . . ?
O1S Dy1 O3B 124.98(14) . . ?
O1S Dy1 O3C 133.46(12) . . ?
O1S Dy1 O3D 127.85(14) . . ?
O3A Dy1 S2S 109.0(2) . . ?
O3A Dy1 O3B 66.09(12) . . ?
O3A Dy1 O3D 65.37(12) . . ?
O3B Dy1 S2S 131.7(2) . . ?
O3C Dy1 S2S 157.1(2) . . ?
O3C Dy1 O3A 91.70(12) . . ?
O3C Dy1 O3B 65.43(12) . . ?
O3C Dy1 O3D 65.40(11) . . ?
O3D Dy1 S2S 113.6(2) . . ?
O3D Dy1 O3B 107.16(14) . . ?
O1S S1 C1S 104.9(3) . . ?
O1S S1 C2S 106.3(3) . . ?
C1S S1 C2S 99.2(4) . . ?
O1S S2S Dy1 43.5(3) . . ?
O1S S2S C1S 108.7(8) . . ?
C1S S2S Dy1 123.5(6) . . ?
C2S S2S Dy1 117.4(7) . . ?
C2S S2S O1S 116.2(8) . . ?
C2S S2S C1S 119.1(9) . . ?
C1A O1A Dy1 120.3(3) . . ?
C1B O1B Dy1 122.1(4) . . ?
C1C O1C Dy1 120.4(3) . . ?
C1D O1D Dy1 120.6(3) . . ?
S1 O1S Dy1 149.9(2) . . ?
S2S O1S Dy1 108.8(5) . . ?
C2A O3A Dy1 116.7(3) . . ?
C2B O3B Dy1 114.5(3) . . ?
C2C O3C Dy1 116.9(3) . . ?
C2D O3D Dy1 115.3(3) . . ?
C2A N1A H1AA 116.1 . . ?
C2A N1A C3A 127.8(4) . . ?
C3A N1A H1AA 116.1 . . ?
C2B N1B H1BA 116.6 . . ?
C2B N1B C3B 126.8(5) . . ?
C3B N1B H1BA 116.6 . . ?
C2C N1C H1C 116.2 . . ?
C2C N1C C3C 127.6(4) . . ?
C3C N1C H1C 116.2 . . ?
C2D N1D H1D 116.2 . . ?
C2D N1D C3D 127.5(4) . . ?
C3D N1D H1D 116.2 . . ?
O1A C1A C2A 114.0(4) . . ?
O2A C1A O1A 128.1(5) . . ?
O2A C1A C2A 117.9(5) . . ?
O1B C1B C2B 113.8(5) . . ?
O2B C1B O1B 127.8(7) . . ?
O2B C1B C2B 118.5(6) . . ?
O1C C1C C2C 113.5(4) . . ?
O2C C1C O1C 128.3(5) . . ?
O2C C1C C2C 118.1(4) . . ?
O1D C1D C2D 113.7(5) . . ?
O2D C1D O1D 128.4(6) . . ?
O2D C1D C2D 117.9(5) . . ?
S1 C1S H1SA 109.5 . . ?
S1 C1S H1SB 109.5 . . ?
S1 C1S H1SC 109.5 . . ?
S2S C1S H1SD 109.5 . . ?
S2S C1S H1SE 109.5 . . ?
S2S C1S H1SF 109.5 . . ?
H1SA C1S H1SB 109.5 . . ?
H1SA C1S H1SC 109.5 . . ?
H1SB C1S H1SC 109.5 . . ?
H1SD C1S H1SE 109.5 . . ?
H1SD C1S H1SF 109.5 . . ?
H1SE C1S H1SF 109.5 . . ?
O3A C2A N1A 124.7(5) . . ?
O3A C2A C1A 118.9(4) . . ?
N1A C2A C1A 116.4(4) . . ?
O3B C2B N1B 124.5(6) . . ?
O3B C2B C1B 118.0(5) . . ?
N1B C2B C1B 117.5(5) . . ?
O3C C2C N1C 124.9(4) . . ?
O3C C2C C1C 118.9(4) . . ?
N1C C2C C1C 116.1(4) . . ?
O3D C2D N1D 124.5(5) . . ?
O3D C2D C1D 118.3(5) . . ?
N1D C2D C1D 117.2(5) . . ?
S1 C2S H2SA 109.5 . . ?
S1 C2S H2SB 109.5 . . ?
S1 C2S H2SC 109.5 . . ?
S2S C2S H2SD 109.5 . . ?
S2S C2S H2SE 109.5 . . ?
S2S C2S H2SF 109.5 . . ?
H2SA C2S H2SB 109.5 . . ?
H2SA C2S H2SC 109.5 . . ?
H2SB C2S H2SC 109.5 . . ?
H2SD C2S H2SE 109.5 . . ?
H2SD C2S H2SF 109.5 . . ?
H2SE C2S H2SF 109.5 . . ?
C4C C3C N1C 117.0(3) . . ?
C4C C3C C8C 120.0 . . ?
C8C C3C N1C 123.0(3) . . ?
C3C C4C H4C 120.0 . . ?
C5C C4C C3C 120.0 . . ?
C5C C4C H4C 120.0 . . ?
C4C C5C H5CA 120.0 . . ?
C6C C5C C4C 120.0 . . ?
C6C C5C H5CA 120.0 . . ?
F1C C6C C5C 120.7(4) . . ?
F1C C6C C7C 119.3(4) . . ?
C7C C6C C5C 120.0 . . ?
C6C C7C H7C 120.0 . . ?
C6C C7C C8C 120.0 . . ?
C8C C7C H7C 120.0 . . ?
C3C C8C H8C 120.0 . . ?
C7C C8C C3C 120.0 . . ?
C7C C8C H8C 120.0 . . ?
C8D C3D N1D 123.1(3) . . ?
C8D C3D C4D 120.0 . . ?
C4D C3D N1D 116.9(3) . . ?
C3D C8D H8D 120.0 . . ?
C3D C8D C7D 120.0 . . ?
C7D C8D H8D 120.0 . . ?
C8D C7D H7D 120.0 . . ?
C6D C7D C8D 120.0 . . ?
C6D C7D H7D 120.0 . . ?
F1D C6D C7D 120.0(4) . . ?
F1D C6D C5D 119.9(5) . . ?
C7D C6D C5D 120.0 . . ?
C6D C5D H5D 120.0 . . ?
C6D C5D C4D 120.0 . . ?
C4D C5D H5D 120.0 . . ?
C3D C4D H4D 120.0 . . ?
C5D C4D C3D 120.0 . . ?
C5D C4D H4D 120.0 . . ?
C5B C4B H4BA 120.0 . . ?
C5B C4B C3B 120.0 . . ?
C3B C4B H4BA 120.0 . . ?
C4B C5B H5BA 120.0 . . ?
C6B C5B C4B 120.0 . . ?
C6B C5B H5BA 120.0 . . ?
F1B C6B C5B 120.0(5) . . ?
F1B C6B C7B 119.9(5) . . ?
C5B C6B C7B 120.0 . . ?
C6B C7B H7B 120.0 . . ?
C8B C7B C6B 120.0 . . ?
C8B C7B H7B 120.0 . . ?
C7B C8B H8B 120.0 . . ?
C7B C8B C3B 120.0 . . ?
C3B C8B H8B 120.0 . . ?
C4B C3B N1B 117.3(3) . . ?
C8B C3B N1B 122.7(3) . . ?
C8B C3B C4B 120.0 . . ?
C3A C8A H8A 120.0 . . ?
C3A C8A C7A 120.0 . . ?
C7A C8A H8A 120.0 . . ?
C8A C3A N1A 122.8(3) . . ?
C8A C3A C4A 120.0 . . ?
C4A C3A N1A 117.2(3) . . ?
C3A C4A H4AA 120.0 . . ?
C5A C4A C3A 120.0 . . ?
C5A C4A H4AA 120.0 . . ?
C4A C5A H5AA 120.0 . . ?
C4A C5A C6A 120.0 . . ?
C6A C5A H5AA 120.0 . . ?
F1A C6A C5A 120.4(4) . . ?
F1A C6A C7A 119.6(4) . . ?
C5A C6A C7A 120.0 . . ?
C8A C7A H7A 120.0 . . ?
C6A C7A C8A 120.0 . . ?
C6A C7A H7A 120.0 . . ?
H1XA O1X H1XB 104.4 . . ?
H2WA O2W H2WB 104.4 . . ?
C1T' N1T C1T 22.4(14) . . ?
C1T' N1T C5T 110.7(15) . . ?
C1T' N1T C9T 88.9(13) . . ?
C1T' N1T C13T 123.1(16) . . ?
C5T N1T C1T 109.7(14) . . ?
C5T' N1T C3 121.4(16) . . ?
C5T' N1T C9T' 113.4(16) . . ?
C9T N1T C1T 109.8(11) . . ?
C9T N1T C5T 108.2(14) . . ?
C9T' N1T C3 107.0(17) . . ?
C13T N1T C1T 106.1(13) . . ?
C13T N1T C5T 111.8(12) . . ?
C13T N1T C9T 111.3(15) . . ?
H1A C1 H1B 107.9 . . ?
C2 C1 H1A 109.2 . . ?
C2 C1 H1B 109.2 . . ?
C3 C1 H1A 109.2 . . ?
C3 C1 H1B 109.2 . . ?
C3 C1 C2 112.2(19) . . ?
N1T C1T H1TA 111.6 . . ?
N1T C1T H1TB 111.6 . . ?
H1TA C1T H1TB 109.4 . . ?
C1T' C1T N1T 46(3) . . ?
C1T' C1T H1TA 147.0 . . ?
C1T' C1T H1TB 102.4 . . ?
C1T' C1T C2T 63(3) . . ?
C1T' C1T C2T' 80(3) . . ?
C2T C1T N1T 100.8(16) . . ?
C2T C1T H1TA 111.6 . . ?
C2T C1T H1TB 111.6 . . ?
C2T' C1T N1T 110.0(19) . . ?
C2T' C1T H1TA 90.7 . . ?
C2T' C1T H1TB 121.7 . . ?
C2T' C1T C2T 21.0(13) . . ?
N1T C1T' H1TC 103.7 . . ?
N1T C1T' H1TD 103.7 . . ?
N1T C1T' C2T 138(3) . . ?
N1T C1T' C2T' 134(2) . . ?
C1T C1T' N1T 112(4) . . ?
C1T C1T' H1TC 132.4 . . ?
C1T C1T' H1TD 37.1 . . ?
C1T C1T' C2T 90(3) . . ?
C1T C1T' C2T' 73(3) . . ?
H1TC C1T' H1TD 105.3 . . ?
C2T C1T' H1TC 83.2 . . ?
C2T C1T' H1TD 114.1 . . ?
C2T C1T' C2T' 21.0(14) . . ?
C2T' C1T' H1TC 103.7 . . ?
C2T' C1T' H1TD 103.7 . . ?
C1 C2 H2A 113.4 . . ?
C1 C2 H2B 113.4 . . ?
H2A C2 H2B 110.7 . . ?
C5 C2 C1 91.3(18) . . ?
C5 C2 H2A 113.4 . . ?
C5 C2 H2B 113.4 . . ?
C1T C2T H2TA 113.2 . . ?
C1T C2T H2TB 113.2 . . ?
C1T C2T C3T 92.5(17) . . ?
C1T C2T C3T' 112(2) . . ?
C1T' C2T C1T 27.6(14) . . ?
C1T' C2T H2TA 107.6 . . ?
C1T' C2T H2TB 92.2 . . ?
C1T' C2T C3T 118(2) . . ?
C1T' C2T C3T' 137(2) . . ?
H2TA C2T H2TB 110.6 . . ?
C2T' C2T C1T 74(4) . . ?
C2T' C2T C1T' 97(4) . . ?
C2T' C2T H2TA 70.6 . . ?
C2T' C2T H2TB 170.3 . . ?
C2T' C2T C3T 59(4) . . ?
C2T' C2T C3T' 70(4) . . ?
C3T C2T H2TA 113.2 . . ?
C3T C2T H2TB 113.2 . . ?
C3T C2T C3T' 20.0(13) . . ?
C3T' C2T H2TA 106.0 . . ?
C3T' C2T H2TB 100.8 . . ?
C1T C2T' C1T' 27.3(13) . . ?
C1T C2T' H2TC 84.8 . . ?
C1T C2T' H2TD 128.8 . . ?
C1T C2T' C3T' 122(2) . . ?
C1T' C2T' H2TC 104.5 . . ?
C1T' C2T' H2TD 104.5 . . ?
C1T' C2T' C3T' 131(2) . . ?
C2T C2T' C1T 85(4) . . ?
C2T C2T' C1T' 62(4) . . ?
C2T C2T' H2TC 164.7 . . ?
C2T C2T' H2TD 72.5 . . ?
C2T C2T' C3T 101(5) . . ?
C2T C2T' C3T' 91(5) . . ?
H2TC C2T' H2TD 105.6 . . ?
C3T C2T' C1T 104(2) . . ?
C3T C2T' C1T' 121(2) . . ?
C3T C2T' H2TC 92.4 . . ?
C3T C2T' H2TD 125.1 . . ?
C3T C2T' C3T' 21.2(13) . . ?
C3T' C2T' H2TC 104.5 . . ?
C3T' C2T' H2TD 104.5 . . ?
N1T C3 C1 123.8(18) . . ?
N1T C3 H3A 106.4 . . ?
N1T C3 H3B 106.4 . . ?
C1 C3 H3A 106.4 . . ?
C1 C3 H3B 106.4 . . ?
H3A C3 H3B 106.5 . . ?
C2T C3T H3TA 109.9 . . ?
C2T C3T H3TB 109.9 . . ?
C2T C3T C4T' 106(2) . . ?
C2T' C3T C2T 20.2(14) . . ?
C2T' C3T H3TA 91.7 . . ?
C2T' C3T H3TB 125.9 . . ?
C2T' C3T C4T 109(2) . . ?
C2T' C3T C4T' 94(3) . . ?
H3TA C3T H3TB 108.3 . . ?
C3T' C3T C2T 88(5) . . ?
C3T' C3T C2T' 98(5) . . ?
C3T' C3T H3TA 141.8 . . ?
C3T' C3T H3TB 95.4 . . ?
C3T' C3T C4T 32(4) . . ?
C3T' C3T C4T' 68(4) . . ?
C4T C3T C2T 108.9(18) . . ?
C4T C3T H3TA 109.9 . . ?
C4T C3T H3TB 109.9 . . ?
C4T C3T C4T' 39.0(18) . . ?
C4T' C3T H3TA 75.1 . . ?
C4T' C3T H3TB 139.6 . . ?
C2T C3T' H3TC 96.4 . . ?
C2T C3T' H3TD 113.9 . . ?
C2T' C3T' C2T 19.5(13) . . ?
C2T' C3T' H3TC 113.3 . . ?
C2T' C3T' H3TD 113.3 . . ?
C2T' C3T' C4T' 92(2) . . ?
C3T C3T' C2T 72(4) . . ?
C3T C3T' C2T' 61(4) . . ?
C3T C3T' H3TC 153.8 . . ?
C3T C3T' H3TD 57.7 . . ?
C3T C3T' C4T 132(6) . . ?
C3T C3T' C4T' 93(5) . . ?
H3TC C3T' H3TD 110.7 . . ?
C4T C3T' C2T 132(3) . . ?
C4T C3T' C2T' 126(2) . . ?
C4T C3T' H3TC 73.1 . . ?
C4T C3T' H3TD 113.5 . . ?
C4T C3T' C4T' 44(2) . . ?
C4T' C3T' C2T 108(3) . . ?
C4T' C3T' H3TC 113.3 . . ?
C4T' C3T' H3TD 113.3 . . ?
H4A C4 H4B 105.9 . . ?
C6 C4 H4A 105.1 . . ?
C6 C4 H4B 105.1 . . ?
C10T C4 H4A 105.1 . . ?
C10T C4 H4B 105.1 . . ?
C10T C4 C6 129(3) . . ?
C3T C4T H4TA 109.5 . . ?
C3T C4T H4TB 109.5 . . ?
C3T C4T H4TC 109.5 . . ?
C3T' C4T C3T 16(2) . . ?
C3T' C4T H4TA 96.7 . . ?
C3T' C4T H4TB 123.5 . . ?
C3T' C4T H4TC 107.1 . . ?
H4TA C4T H4TB 109.5 . . ?
H4TA C4T H4TC 109.5 . . ?
H4TB C4T H4TC 109.5 . . ?
C4T' C4T C3T 76(3) . . ?
C4T' C4T C3T' 89(2) . . ?
C4T' C4T H4TA 174.2 . . ?
C4T' C4T H4TB 66.3 . . ?
C4T' C4T H4TC 69.4 . . ?
C3T C4T' H4TD 103.7 . . ?
C3T C4T' H4TE 128.3 . . ?
C3T C4T' H4TF 94.9 . . ?
C3T' C4T' C3T 19.7(13) . . ?
C3T' C4T' H4TD 109.5 . . ?
C3T' C4T' H4TE 109.5 . . ?
C3T' C4T' H4TF 109.5 . . ?
C4T C4T' C3T 64.9(19) . . ?
C4T C4T' C3T' 46.5(15) . . ?
C4T C4T' H4TD 130.6 . . ?
C4T C4T' H4TE 63.4 . . ?
C4T C4T' H4TF 119.1 . . ?
H4TD C4T' H4TE 109.5 . . ?
H4TD C4T' H4TF 109.5 . . ?
H4TE C4T' H4TF 109.5 . . ?
C2 C5 H5A 109.5 . . ?
C2 C5 H5B 109.5 . . ?
C2 C5 H5C 109.5 . . ?
H5A C5 H5B 109.5 . . ?
H5A C5 H5C 109.5 . . ?
H5B C5 H5C 109.5 . . ?
N1T C5T H5TA 110.3 . . ?
N1T C5T H5TB 110.3 . . ?
H5TA C5T H5TB 108.5 . . ?
C6T C5T N1T 107.3(16) . . ?
C6T C5T H5TA 110.3 . . ?
C6T C5T H5TB 110.3 . . ?
N1T C5T' H5TC 103.4 . . ?
N1T C5T' H5TD 103.4 . . ?
N1T C5T' C6T' 135(2) . . ?
H5TC C5T' H5TD 105.2 . . ?
C6T' C5T' H5TC 103.4 . . ?
C6T' C5T' H5TD 103.4 . . ?
C4 C6 H6A 109.5 . . ?
C4 C6 H6B 109.5 . . ?
C4 C6 H6C 109.5 . . ?
H6A C6 H6B 109.5 . . ?
H6A C6 H6C 109.5 . . ?
H6B C6 H6C 109.5 . . ?
C5T C6T H6TA 112.2 . . ?
C5T C6T H6TB 112.2 . . ?
C5T C6T C7T 98.0(17) . . ?
H6TA C6T H6TB 109.8 . . ?
C7T C6T H6TA 112.2 . . ?
C7T C6T H6TB 112.2 . . ?
C5T' C6T' H6TC 106.7 . . ?
C5T' C6T' H6TD 106.7 . . ?
C5T' C6T' C7T' 123(2) . . ?
H6TC C6T' H6TD 106.6 . . ?
C7T' C6T' H6TC 106.7 . . ?
C7T' C6T' H6TD 106.7 . . ?
C6T C7T H7TA 109.7 . . ?
C6T C7T H7TB 109.7 . . ?
H7TA C7T H7TB 108.2 . . ?
C8T C7T C6T 110(2) . . ?
C8T C7T H7TA 109.7 . . ?
C8T C7T H7TB 109.7 . . ?
C6T' C7T' H7TC 111.6 . . ?
C6T' C7T' H7TD 111.6 . . ?
C6T' C7T' C8T' 100.8(19) . . ?
H7TC C7T' H7TD 109.4 . . ?
C8T' C7T' H7TC 111.6 . . ?
C8T' C7T' H7TD 111.6 . . ?
C7T C8T H8TA 109.5 . . ?
C7T C8T H8TB 109.5 . . ?
C7T C8T H8TC 109.5 . . ?
H8TA C8T H8TB 109.5 . . ?
H8TA C8T H8TC 109.5 . . ?
H8TB C8T H8TC 109.5 . . ?
C7T' C8T' H8TD 109.5 . . ?
C7T' C8T' H8TE 109.5 . . ?
C7T' C8T' H8TF 109.5 . . ?
H8TD C8T' H8TE 109.5 . . ?
H8TD C8T' H8TF 109.5 . . ?
H8TE C8T' H8TF 109.5 . . ?
N1T C9T H9TA 110.0 . . ?
N1T C9T H9TB 110.0 . . ?
H9TA C9T H9TB 108.3 . . ?
C10T C9T N1T 108.6(15) . . ?
C10T C9T H9TA 110.0 . . ?
C10T C9T H9TB 110.0 . . ?
N1T C9T' H9TC 101.8 . . ?
N1T C9T' H9TD 101.8 . . ?
H9TC C9T' H9TD 104.7 . . ?
C10T C9T' N1T 141(3) . . ?
C10T C9T' H9TC 101.8 . . ?
C10T C9T' H9TD 101.8 . . ?
C4 C10T H10C 103.0 . . ?
C4 C10T H10D 103.0 . . ?
C9T C10T H10A 111.9 . . ?
C9T C10T H10B 111.9 . . ?
C9T C10T C11T 99.4(15) . . ?
C9T' C10T C4 136.5(19) . . ?
C9T' C10T H10C 103.0 . . ?
C9T' C10T H10D 103.0 . . ?
H10A C10T H10B 109.6 . . ?
H10C C10T H10D 105.1 . . ?
C11T C10T H10A 111.9 . . ?
C11T C10T H10B 111.9 . . ?
C10T C11T H11A 111.7 . . ?
C10T C11T H11B 111.7 . . ?
H11A C11T H11B 109.5 . . ?
C12T C11T C10T 100(2) . . ?
C12T C11T H11A 111.7 . . ?
C12T C11T H11B 111.7 . . ?
C11T C12T H12A 109.5 . . ?
C11T C12T H12B 109.5 . . ?
C11T C12T H12C 109.5 . . ?
H12A C12T H12B 109.5 . . ?
H12A C12T H12C 109.5 . . ?
H12B C12T H12C 109.5 . . ?
N1T C13T H13A 109.0 . . ?
N1T C13T H13B 109.0 . . ?
N1T C13T C14T 113.0(16) . . ?
H13A C13T H13B 107.8 . . ?
C14T C13T H13A 109.0 . . ?
C14T C13T H13B 109.0 . . ?
C13T C14T H14A 111.4 . . ?
C13T C14T H14B 111.4 . . ?
C13T C14T C15T 101.6(17) . . ?
H14A C14T H14B 109.3 . . ?
C15T C14T H14A 111.4 . . ?
C15T C14T H14B 111.4 . . ?
C14T C15T H15A 108.9 . . ?
C14T C15T H15B 108.9 . . ?
H15A C15T H15B 107.7 . . ?
C16T C15T C14T 113(2) . . ?
C16T C15T H15A 108.9 . . ?
C16T C15T H15B 108.9 . . ?
C15T C16T H16A 109.5 . . ?
C15T C16T H16B 109.5 . . ?
C15T C16T H16C 109.5 . . ?
H16A C16T H16B 109.5 . . ?
H16A C16T H16C 109.5 . . ?
H16B C16T H16C 109.5 . . ?

loop_
_geom_bond_atom_site_label_1
_geom_bond_atom_site_label_2
_geom_bond_distance
_geom_bond_site_symmetry_2
_geom_bond_publ_flag
Dy1 S2S 3.213(12) . ?
Dy1 O1A 2.369(3) . ?
Dy1 O1B 2.363(4) . ?
Dy1 O1C 2.373(3) . ?
Dy1 O1D 2.392(3) . ?
Dy1 O1S 2.338(4) . ?
Dy1 O3A 2.444(3) . ?
Dy1 O3B 2.488(4) . ?
Dy1 O3C 2.434(3) . ?
Dy1 O3D 2.484(4) . ?
S1 O1S 1.494(4) . ?
S1 C1S 1.785(8) . ?
S1 C2S 1.789(8) . ?
S2S O1S 1.575(11) . ?
S2S C1S 1.633(13) . ?
S2S C2S 1.526(12) . ?
F1A C6A 1.309(5) . ?
F1B C6B 1.320(6) . ?
F1C C6C 1.315(5) . ?
F1D C6D 1.307(6) . ?
O1A C1A 1.251(6) . ?
O1B C1B 1.232(7) . ?
O1C C1C 1.254(6) . ?
O1D C1D 1.245(7) . ?
O2A C1A 1.227(6) . ?
O2B C1B 1.217(7) . ?
O2C C1C 1.226(6) . ?
O2D C1D 1.215(7) . ?
O3A C2A 1.229(6) . ?
O3B C2B 1.218(6) . ?
O3C C2C 1.226(5) . ?
O3D C2D 1.227(6) . ?
N1A H1AA 0.8600 . ?
N1A C2A 1.320(6) . ?
N1A C3A 1.403(5) . ?
N1B H1BA 0.8600 . ?
N1B C2B 1.322(7) . ?
N1B C3B 1.402(6) . ?
N1C H1C 0.8600 . ?
N1C C2C 1.330(6) . ?
N1C C3C 1.398(5) . ?
N1D H1D 0.8600 . ?
N1D C2D 1.320(7) . ?
N1D C3D 1.395(5) . ?
C1A C2A 1.539(7) . ?
C1B C2B 1.543(9) . ?
C1C C2C 1.542(7) . ?
C1D C2D 1.544(8) . ?
C1S H1SA 0.9600 . ?
C1S H1SB 0.9600 . ?
C1S H1SC 0.9600 . ?
C1S H1SD 0.9600 . ?
C1S H1SE 0.9600 . ?
C1S H1SF 0.9600 . ?
C2S H2SA 0.9600 . ?
C2S H2SB 0.9600 . ?
C2S H2SC 0.9600 . ?
C2S H2SD 0.9600 . ?
C2S H2SE 0.9600 . ?
C2S H2SF 0.9600 . ?
C3C C4C 1.3900 . ?
C3C C8C 1.3900 . ?
C4C H4C 0.9300 . ?
C4C C5C 1.3900 . ?
C5C H5CA 0.9300 . ?
C5C C6C 1.3900 . ?
C6C C7C 1.3900 . ?
C7C H7C 0.9300 . ?
C7C C8C 1.3900 . ?
C8C H8C 0.9300 . ?
C3D C8D 1.3900 . ?
C3D C4D 1.3900 . ?
C8D H8D 0.9300 . ?
C8D C7D 1.3900 . ?
C7D H7D 0.9300 . ?
C7D C6D 1.3900 . ?
C6D C5D 1.3900 . ?
C5D H5D 0.9300 . ?
C5D C4D 1.3900 . ?
C4D H4D 0.9300 . ?
C4B H4BA 0.9300 . ?
C4B C5B 1.3900 . ?
C4B C3B 1.3900 . ?
C5B H5BA 0.9300 . ?
C5B C6B 1.3900 . ?
C6B C7B 1.3900 . ?
C7B H7B 0.9300 . ?
C7B C8B 1.3900 . ?
C8B H8B 0.9300 . ?
C8B C3B 1.3900 . ?
C8A H8A 0.9300 . ?
C8A C3A 1.3900 . ?
C8A C7A 1.3900 . ?
C3A C4A 1.3900 . ?
C4A H4AA 0.9300 . ?
C4A C5A 1.3900 . ?
C5A H5AA 0.9300 . ?
C5A C6A 1.3900 . ?
C6A C7A 1.3900 . ?
C7A H7A 0.9300 . ?
O1X H1XA 0.8508 . ?
O1X H1XB 0.8504 . ?
O2W H2WA 0.8508 . ?
O2W H2WB 0.8502 . ?
N1T C1T 1.71(3) . ?
N1T C1T' 1.32(2) . ?
N1T C3 1.46(2) . ?
N1T C5T 1.64(2) . ?
N1T C5T' 1.26(2) . ?
N1T C9T 1.60(3) . ?
N1T C9T' 1.44(3) . ?
N1T C13T 1.55(2) . ?
C1 H1A 0.9700 . ?
C1 H1B 0.9700 . ?
C1 C2 1.538(10) . ?
C1 C3 1.511(10) . ?
C1T H1TA 0.9700 . ?
C1T H1TB 0.9700 . ?
C1T C1T' 0.70(3) . ?
C1T C2T 1.518(10) . ?
C1T C2T' 1.47(4) . ?
C1T' H1TC 0.9700 . ?
C1T' H1TD 0.9700 . ?
C1T' C2T 1.35(3) . ?
C1T' C2T' 1.510(10) . ?
C2 H2A 0.9700 . ?
C2 H2B 0.9700 . ?
C2 C5 1.534(10) . ?
C2T H2TA 0.9700 . ?
C2T H2TB 0.9700 . ?
C2T C2T' 0.55(3) . ?
C2T C3T 1.553(10) . ?
C2T C3T' 1.64(4) . ?
C2T' H2TC 0.9700 . ?
C2T' H2TD 0.9700 . ?
C2T' C3T 1.35(4) . ?
C2T' C3T' 1.537(10) . ?
C3 H3A 0.9700 . ?
C3 H3B 0.9700 . ?
C3T H3TA 0.9700 . ?
C3T H3TB 0.9700 . ?
C3T C3T' 0.56(3) . ?
C3T C4T 1.549(10) . ?
C3T C4T' 1.66(4) . ?
C3T' H3TC 0.9700 . ?
C3T' H3TD 0.9700 . ?
C3T' C4T 1.12(3) . ?
C3T' C4T' 1.537(10) . ?
C4 H4A 0.9700 . ?
C4 H4B 0.9700 . ?
C4 C6 1.524(10) . ?
C4 C10T 1.44(3) . ?
C4T H4TA 0.9600 . ?
C4T H4TB 0.9600 . ?
C4T H4TC 0.9600 . ?
C4T C4T' 1.08(4) . ?
C4T' H4TD 0.9600 . ?
C4T' H4TE 0.9600 . ?
C4T' H4TF 0.9600 . ?
C5 H5A 0.9600 . ?
C5 H5B 0.9600 . ?
C5 H5C 0.9600 . ?
C5T H5TA 0.9700 . ?
C5T H5TB 0.9700 . ?
C5T C6T 1.536(10) . ?
C5T' H5TC 0.9700 . ?
C5T' H5TD 0.9700 . ?
C5T' C6T' 1.511(10) . ?
C6 H6A 0.9600 . ?
C6 H6B 0.9600 . ?
C6 H6C 0.9600 . ?
C6T H6TA 0.9700 . ?
C6T H6TB 0.9700 . ?
C6T C7T 1.551(10) . ?
C6T' H6TC 0.9700 . ?
C6T' H6TD 0.9700 . ?
C6T' C7T' 1.525(10) . ?
C7T H7TA 0.9700 . ?
C7T H7TB 0.9700 . ?
C7T C8T 1.530(10) . ?
C7T' H7TC 0.9700 . ?
C7T' H7TD 0.9700 . ?
C7T' C8T' 1.526(10) . ?
C8T H8TA 0.9600 . ?
C8T H8TB 0.9600 . ?
C8T H8TC 0.9600 . ?
C8T' H8TD 0.9600 . ?
C8T' H8TE 0.9600 . ?
C8T' H8TF 0.9600 . ?
C9T H9TA 0.9700 . ?
C9T H9TB 0.9700 . ?
C9T C10T 1.544(10) . ?
C9T' H9TC 0.9700 . ?
C9T' H9TD 0.9700 . ?
C9T' C10T 1.27(3) . ?
C10T H10A 0.9700 . ?
C10T H10B 0.9700 . ?
C10T H10C 0.9700 . ?
C10T H10D 0.9700 . ?
C10T C11T 1.546(10) . ?
C11T H11A 0.9700 . ?
C11T H11B 0.9700 . ?
C11T C12T 1.535(10) . ?
C12T H12A 0.9600 . ?
C12T H12B 0.9600 . ?
C12T H12C 0.9600 . ?
C13T H13A 0.9700 . ?
C13T H13B 0.9700 . ?
C13T C14T 1.550(10) . ?
C14T H14A 0.9700 . ?
C14T H14B 0.9700 . ?
C14T C15T 1.561(10) . ?
C15T H15A 0.9700 . ?
C15T H15B 0.9700 . ?
C15T C16T 1.41(3) . ?
C16T H16A 0.9600 . ?
C16T H16B 0.9600 . ?
C16T H16C 0.9600 . ?

loop_
_geom_torsion_atom_site_label_1
_geom_torsion_atom_site_label_2
_geom_torsion_atom_site_label_3
_geom_torsion_atom_site_label_4
_geom_torsion
_geom_torsion_site_symmetry_1
_geom_torsion_site_symmetry_2
_geom_torsion_site_symmetry_3
_geom_torsion_site_symmetry_4
_geom_torsion_publ_flag
Dy1 O1A C1A O2A 160.1(6) . . . . ?
Dy1 O1A C1A C2A -19.7(6) . . . . ?
Dy1 O1B C1B O2B 164.5(8) . . . . ?
Dy1 O1B C1B C2B -14.2(9) . . . . ?
Dy1 O1C C1C O2C 160.0(5) . . . . ?
Dy1 O1C C1C C2C -18.3(6) . . . . ?
Dy1 O1D C1D O2D 158.8(7) . . . . ?
Dy1 O1D C1D C2D -20.5(7) . . . . ?
Dy1 O3A C2A N1A -171.8(4) . . . . ?
Dy1 O3A C2A C1A 7.6(6) . . . . ?
Dy1 O3B C2B N1B -154.8(5) . . . . ?
Dy1 O3B C2B C1B 24.1(7) . . . . ?
Dy1 O3C C2C N1C -168.2(4) . . . . ?
Dy1 O3C C2C C1C 10.9(6) . . . . ?
Dy1 O3D C2D N1D -158.1(4) . . . . ?
Dy1 O3D C2D C1D 20.9(6) . . . . ?
F1A C6A C7A C8A -178.9(7) . . . . ?
F1B C6B C7B C8B 177.9(6) . . . . ?
F1C C6C C7C C8C 179.6(7) . . . . ?
F1D C6D C5D C4D -178.1(7) . . . . ?
O1A C1A C2A O3A 7.5(7) . . . . ?
O1A C1A C2A N1A -173.1(5) . . . . ?
O1B C1B C2B O3B -8.2(9) . . . . ?
O1B C1B C2B N1B 170.7(6) . . . . ?
O1C C1C C2C O3C 4.4(7) . . . . ?
O1C C1C C2C N1C -176.5(5) . . . . ?
O1D C1D C2D O3D -1.5(8) . . . . ?
O1D C1D C2D N1D 177.6(5) . . . . ?
O2A C1A C2A O3A -172.3(6) . . . . ?
O2A C1A C2A N1A 7.1(8) . . . . ?
O2B C1B C2B O3B 173.0(8) . . . . ?
O2B C1B C2B N1B -8.1(11) . . . . ?
O2C C1C C2C O3C -174.1(5) . . . . ?
O2C C1C C2C N1C 5.0(7) . . . . ?
O2D C1D C2D O3D 179.1(7) . . . . ?
O2D C1D C2D N1D -1.8(9) . . . . ?
N1A C3A C4A C5A -179.4(5) . . . . ?
N1C C3C C4C C5C -178.3(4) . . . . ?
N1C C3C C8C C7C 178.1(5) . . . . ?
N1D C3D C8D C7D 179.0(5) . . . . ?
N1D C3D C4D C5D -179.0(4) . . . . ?
C1S S1 O1S Dy1 70.0(6) . . . . ?
C1S S2S O1S Dy1 119.4(7) . . . . ?
C2A N1A C3A C8A 6.2(8) . . . . ?
C2A N1A C3A C4A -174.5(5) . . . . ?
C2B N1B C3B C4B -171.0(5) . . . . ?
C2B N1B C3B C8B 10.8(8) . . . . ?
C2C N1C C3C C4C 177.2(5) . . . . ?
C2C N1C C3C C8C -1.0(7) . . . . ?
C2D N1D C3D C8D 9.2(7) . . . . ?
C2D N1D C3D C4D -171.8(5) . . . . ?
C2S S1 O1S Dy1 -34.6(7) . . . . ?
C2S S2S O1S Dy1 -103.1(8) . . . . ?
C3C N1C C2C O3C 5.5(9) . . . . ?
C3C N1C C2C C1C -173.6(5) . . . . ?
C3C C4C C5C C6C 0.0 . . . . ?
C4C C3C C8C C7C 0.0 . . . . ?
C4C C5C C6C F1C -179.6(7) . . . . ?
C4C C5C C6C C7C 0.0 . . . . ?
C5C C6C C7C C8C 0.0 . . . . ?
C6C C7C C8C C3C 0.0 . . . . ?
C8C C3C C4C C5C 0.0 . . . . ?
C3D N1D C2D O3D 5.3(9) . . . . ?
C3D N1D C2D C1D -173.8(5) . . . . ?
C3D C8D C7D C6D 0.0 . . . . ?
C8D C3D C4D C5D 0.0 . . . . ?
C8D C7D C6D F1D 178.1(7) . . . . ?
C8D C7D C6D C5D 0.0 . . . . ?
C7D C6D C5D C4D 0.0 . . . . ?
C6D C5D C4D C3D 0.0 . . . . ?
C4D C3D C8D C7D 0.0 . . . . ?
C4B C5B C6B F1B -177.9(6) . . . . ?
C4B C5B C6B C7B 0.0 . . . . ?
C5B C4B C3B N1B -178.2(5) . . . . ?
C5B C4B C3B C8B 0.0 . . . . ?
C5B C6B C7B C8B 0.0 . . . . ?
C6B C7B C8B C3B 0.0 . . . . ?
C7B C8B C3B N1B 178.1(5) . . . . ?
C7B C8B C3B C4B 0.0 . . . . ?
C3B N1B C2B O3B 6.4(10) . . . . ?
C3B N1B C2B C1B -172.5(6) . . . . ?
C3B C4B C5B C6B 0.0 . . . . ?
C8A C3A C4A C5A 0.0 . . . . ?
C3A N1A C2A O3A 2.6(9) . . . . ?
C3A N1A C2A C1A -176.8(5) . . . . ?
C3A C8A C7A C6A 0.0 . . . . ?
C3A C4A C5A C6A 0.0 . . . . ?
C4A C5A C6A F1A 178.8(7) . . . . ?
C4A C5A C6A C7A 0.0 . . . . ?
C5A C6A C7A C8A 0.0 . . . . ?
C7A C8A C3A N1A 179.3(5) . . . . ?
C7A C8A C3A C4A 0.0 . . . . ?
N1T C1T C1T' C2T 144(4) . . . . ?
N1T C1T C1T' C2T' 131(3) . . . . ?
N1T C1T C2T C1T' -26(4) . . . . ?
N1T C1T C2T C2T' 118(5) . . . . ?
N1T C1T C2T C3T 174.8(17) . . . . ?
N1T C1T C2T C3T' 178.1(17) . . . . ?
N1T C1T C2T' C1T' -35(3) . . . . ?
N1T C1T C2T' C2T -67(5) . . . . ?
N1T C1T C2T' C3T -167.2(19) . . . . ?
N1T C1T C2T' C3T' -155(2) . . . . ?
N1T C1T' C2T C1T 124(6) . . . . ?
N1T C1T' C2T C2T' 89(6) . . . . ?
N1T C1T' C2T C3T 147(3) . . . . ?
N1T C1T' C2T C3T' 157(3) . . . . ?
N1T C1T' C2T' C1T 104(5) . . . . ?
N1T C1T' C2T' C2T -112(6) . . . . ?
N1T C1T' C2T' C3T 161(3) . . . . ?
N1T C1T' C2T' C3T' -176(3) . . . . ?
N1T C5T C6T C7T 173.2(18) . . . . ?
N1T C5T' C6T' C7T' -180(3) . . . . ?
N1T C9T C10T C11T -176(2) . . . . ?
N1T C9T' C10T C4 -160(3) . . . . ?
N1T C13T C14T C15T -170(2) . . . . ?
C1T N1T C1T' C2T -117(6) . . . . ?
C1T N1T C1T' C2T' -87(5) . . . . ?
C1T N1T C5T C6T -60(2) . . . . ?
C1T N1T C9T C10T 179.1(16) . . . . ?
C1T N1T C13T C14T -65(2) . . . . ?
C1T C1T' C2T C2T' -35(7) . . . . ?
C1T C1T' C2T C3T 23(5) . . . . ?
C1T C1T' C2T C3T' 33(6) . . . . ?
C1T C1T' C2T' C2T 143(7) . . . . ?
C1T C1T' C2T' C3T 57(5) . . . . ?
C1T C1T' C2T' C3T' 80(5) . . . . ?
C1T C2T C2T' C1T' -16(3) . . . . ?
C1T C2T C2T' C3T 103(3) . . . . ?
C1T C2T C2T' C3T' 122(2) . . . . ?
C1T C2T C3T C2T' -70(4) . . . . ?
C1T C2T C3T C3T' 171(5) . . . . ?
C1T C2T C3T C4T -164(2) . . . . ?
C1T C2T C3T C4T' -123(3) . . . . ?
C1T C2T C3T' C2T' -62(4) . . . . ?
C1T C2T C3T' C3T -10(5) . . . . ?
C1T C2T C3T' C4T -141(3) . . . . ?
C1T C2T C3T' C4T' -96(3) . . . . ?
C1T C2T' C3T C2T 87(4) . . . . ?
C1T C2T' C3T C3T' 149(5) . . . . ?
C1T C2T' C3T C4T -180(2) . . . . ?
C1T C2T' C3T C4T' -143(3) . . . . ?
C1T C2T' C3T' C2T 85(4) . . . . ?
C1T C2T' C3T' C3T -36(6) . . . . ?
C1T C2T' C3T' C4T -159(3) . . . . ?
C1T C2T' C3T' C4T' -128(3) . . . . ?
C1T' N1T C1T C2T 32(4) . . . . ?
C1T' N1T C1T C2T' 52(4) . . . . ?
C1T' N1T C5T C6T -84(2) . . . . ?
C1T' N1T C9T C10T -173(2) . . . . ?
C1T' N1T C13T C14T -49(3) . . . . ?
C1T' C1T C2T C2T' 144(7) . . . . ?
C1T' C1T C2T C3T -160(5) . . . . ?
C1T' C1T C2T C3T' -156(4) . . . . ?
C1T' C1T C2T' C2T -32(6) . . . . ?
C1T' C1T C2T' C3T -132(4) . . . . ?
C1T' C1T C2T' C3T' -120(4) . . . . ?
C1T' C2T C2T' C1T 16(3) . . . . ?
C1T' C2T C2T' C3T 119(2) . . . . ?
C1T' C2T C2T' C3T' 138(2) . . . . ?
C1T' C2T C3T C2T' -80(5) . . . . ?
C1T' C2T C3T C3T' 160(5) . . . . ?
C1T' C2T C3T C4T -174(2) . . . . ?
C1T' C2T C3T C4T' -133(3) . . . . ?
C1T' C2T C3T' C2T' -78(5) . . . . ?
C1T' C2T C3T' C3T -25(6) . . . . ?
C1T' C2T C3T' C4T -156(3) . . . . ?
C1T' C2T C3T' C4T' -112(4) . . . . ?
C1T' C2T' C3T C2T 64(4) . . . . ?
C1T' C2T' C3T C3T' 126(5) . . . . ?
C1T' C2T' C3T C4T 157(2) . . . . ?
C1T' C2T' C3T C4T' -166(3) . . . . ?
C1T' C2T' C3T' C2T 53(4) . . . . ?
C1T' C2T' C3T' C3T -68(6) . . . . ?
C1T' C2T' C3T' C4T 169(3) . . . . ?
C1T' C2T' C3T' C4T' -160(3) . . . . ?
C2 C1 C3 N1T 174(2) . . . . ?
C2T C1T C1T' N1T -144(4) . . . . ?
C2T C1T C1T' C2T' -12(2) . . . . ?
C2T C1T C2T' C1T' 32(6) . . . . ?
C2T C1T C2T' C3T -100(5) . . . . ?
C2T C1T C2T' C3T' -88(5) . . . . ?
C2T C1T' C2T' C1T -143(7) . . . . ?
C2T C1T' C2T' C3T -87(5) . . . . ?
C2T C1T' C2T' C3T' -64(5) . . . . ?
C2T C2T' C3T C3T' 62(7) . . . . ?
C2T C2T' C3T C4T 93(5) . . . . ?
C2T C2T' C3T C4T' 130(5) . . . . ?
C2T C2T' C3T' C3T -120(7) . . . . ?
C2T C2T' C3T' C4T 117(5) . . . . ?
C2T C2T' C3T' C4T' 148(5) . . . . ?
C2T C3T C3T' C2T' 17.7(17) . . . . ?
C2T C3T C3T' C4T 131(6) . . . . ?
C2T C3T C3T' C4T' 108(3) . . . . ?
C2T C3T C4T C3T' -53(7) . . . . ?
C2T C3T C4T C4T' 92(4) . . . . ?
C2T C3T C4T' C3T' -81(5) . . . . ?
C2T C3T C4T' C4T -100(3) . . . . ?
C2T C3T' C4T C3T 104(8) . . . . ?
C2T C3T' C4T C4T' 71(5) . . . . ?
C2T C3T' C4T' C3T 71(4) . . . . ?
C2T C3T' C4T' C4T -132(4) . . . . ?
C2T' C1T C1T' N1T -131(3) . . . . ?
C2T' C1T C1T' C2T 12(2) . . . . ?
C2T' C1T C2T C1T' -144(7) . . . . ?
C2T' C1T C2T C3T 57(4) . . . . ?
C2T' C1T C2T C3T' 60(4) . . . . ?
C2T' C1T' C2T C1T 35(7) . . . . ?
C2T' C1T' C2T C3T 58(4) . . . . ?
C2T' C1T' C2T C3T' 68(5) . . . . ?
C2T' C2T C3T C3T' -119(7) . . . . ?
C2T' C2T C3T C4T -94(5) . . . . ?
C2T' C2T C3T C4T' -53(5) . . . . ?
C2T' C2T C3T' C3T 53(6) . . . . ?
C2T' C2T C3T' C4T -78(6) . . . . ?
C2T' C2T C3T' C4T' -34(5) . . . . ?
C2T' C3T C3T' C2T -17.7(17) . . . . ?
C2T' C3T C3T' C4T 113(5) . . . . ?
C2T' C3T C3T' C4T' 90(3) . . . . ?
C2T' C3T C4T C3T' -75(7) . . . . ?
C2T' C3T C4T C4T' 71(4) . . . . ?
C2T' C3T C4T' C3T' -97(5) . . . . ?
C2T' C3T C4T' C4T -116(3) . . . . ?
C2T' C3T' C4T C3T 81(7) . . . . ?
C2T' C3T' C4T C4T' 47(5) . . . . ?
C2T' C3T' C4T' C3T 61(4) . . . . ?
C2T' C3T' C4T' C4T -143(4) . . . . ?
C3 N1T C5T' C6T' 112(3) . . . . ?
C3 N1T C9T' C10T 71(4) . . . . ?
C3 C1 C2 C5 177(2) . . . . ?
C3T C2T C2T' C1T -103(3) . . . . ?
C3T C2T C2T' C1T' -119(2) . . . . ?
C3T C2T C2T' C3T' 18.5(16) . . . . ?
C3T C2T C3T' C2T' -53(6) . . . . ?
C3T C2T C3T' C4T -131(7) . . . . ?
C3T C2T C3T' C4T' -87(5) . . . . ?
C3T C2T' C3T' C2T 120(7) . . . . ?
C3T C2T' C3T' C4T -123(7) . . . . ?
C3T C2T' C3T' C4T' -92(5) . . . . ?
C3T C3T' C4T C4T' -33(8) . . . . ?
C3T C3T' C4T' C4T 156(6) . . . . ?
C3T C4T C4T' C3T' -9(2) . . . . ?
C3T' C2T C2T' C1T -122(2) . . . . ?
C3T' C2T C2T' C1T' -138(2) . . . . ?
C3T' C2T C2T' C3T -18.5(16) . . . . ?
C3T' C2T C3T C2T' 119(7) . . . . ?
C3T' C2T C3T C4T 25(4) . . . . ?
C3T' C2T C3T C4T' 66(4) . . . . ?
C3T' C2T' C3T C2T -62(7) . . . . ?
C3T' C2T' C3T C4T 31(4) . . . . ?
C3T' C2T' C3T C4T' 68(4) . . . . ?
C3T' C3T C4T C4T' 146(8) . . . . ?
C3T' C3T C4T' C4T -19(5) . . . . ?
C3T' C4T C4T' C3T 9(2) . . . . ?
C4T C3T C3T' C2T -131(6) . . . . ?
C4T C3T C3T' C2T' -113(5) . . . . ?
C4T C3T C3T' C4T' -23(5) . . . . ?
C4T C3T C4T' C3T' 19(5) . . . . ?
C4T C3T' C4T' C3T -156(6) . . . . ?
C4T' C3T C3T' C2T -108(3) . . . . ?
C4T' C3T C3T' C2T' -90(3) . . . . ?
C4T' C3T C3T' C4T 23(5) . . . . ?
C4T' C3T C4T C3T' -146(8) . . . . ?
C4T' C3T' C4T C3T 33(8) . . . . ?
C5T N1T C1T C1T' -97(4) . . . . ?
C5T N1T C1T C2T -64.5(19) . . . . ?
C5T N1T C1T C2T' -45(2) . . . . ?
C5T N1T C1T' C1T 92(4) . . . . ?
C5T N1T C1T' C2T -25(4) . . . . ?
C5T N1T C1T' C2T' 5(3) . . . . ?
C5T N1T C9T C10T -61(2) . . . . ?
C5T N1T C13T C14T 175.5(18) . . . . ?
C5T C6T C7T C8T -172(2) . . . . ?
C5T' N1T C3 C1 63(3) . . . . ?
C5T' N1T C9T' C10T -65(4) . . . . ?
C5T' C6T' C7T' C8T' -176(3) . . . . ?
C6 C4 C10T C9T' -169(4) . . . . ?
C9T N1T C1T C1T' 22(5) . . . . ?
C9T N1T C1T C2T 54(2) . . . . ?
C9T N1T C1T C2T' 74(2) . . . . ?
C9T N1T C1T' C1T -159(4) . . . . ?
C9T N1T C1T' C2T 84(4) . . . . ?
C9T N1T C1T' C2T' 114(3) . . . . ?
C9T N1T C5T C6T -179.9(17) . . . . ?
C9T N1T C13T C14T 54(2) . . . . ?
C9T C10T C11T C12T -175(3) . . . . ?
C9T' N1T C3 C1 -70(3) . . . . ?
C9T' N1T C5T' C6T' -119(3) . . . . ?
C13T N1T C1T C1T' 142(4) . . . . ?
C13T N1T C1T C2T 174.7(16) . . . . ?
C13T N1T C1T C2T' -165.7(18) . . . . ?
C13T N1T C1T' C1T -44(5) . . . . ?
C13T N1T C1T' C2T -161(3) . . . . ?
C13T N1T C1T' C2T' -131(3) . . . . ?
C13T N1T C5T C6T 57(2) . . . . ?
C13T N1T C9T C10T 62(2) . . . . ?
C13T C14T C15T C16T 180(3) . . . . ?
